data_7244482
loop_
_publ_author_name
'He, Jin-Yu'
'Qian, Wei-Feng'
'Wang, Yan-Zhao'
'Yao, Chaochao'
'Wang, Nana'
'Liu, Huilin'
'Zhong, Bing'
'Zhu, Cuiju'
'Xu, Hao'

_publ_section_title
;
 Sustainable electrochemical dehydrogenative C(sp3)--H mono/di-alkylations
;
_journal_issue 6
_journal_name_full 'Green Chemistry'
_journal_page_first 2483
_journal_page_last 2491
_journal_paper_doi 10.1039/D1GC04479F
_journal_volume 24
_journal_year 2022
_chemical_formula_moiety 'C20 H19 N O2 S'
_chemical_formula_sum 'C20 H19 N O2 S'
_chemical_formula_weight 337.42
_space_group_crystal_system monoclinic
_space_group_IT_number 15
_space_group_name_Hall '-C 2yc'
_space_group_name_H-M_alt 'C 1 2/c 1'
_atom_sites_solution_hydrogens geom
_atom_sites_solution_primary dual
_audit_creation_date 2021-06-21
_audit_creation_method
; 
Olex2 1.2 
(compiled 2018.05.29 svn.r3508 for OlexSys, GUI svn.r5506) 
;
_audit_update_record
;
2021-10-27 deposited with the CCDC.	2022-02-08 downloaded from the CCDC.
;
_cell_angle_alpha 90
_cell_angle_beta 102.602(2)
_cell_angle_gamma 90
_cell_formula_units_Z 8
_cell_length_a 26.979(4)
_cell_length_b 9.2286(12)
_cell_length_c 14.3392(19)
_cell_measurement_reflns_used 8268
_cell_measurement_temperature 296(1)
_cell_measurement_theta_max 31.60
_cell_measurement_theta_min 2.34
_cell_volume 3484.1(8)
_computing_cell_refinement 'SAINT v7.68A (Bruker, 2009)'
_computing_data_collection 'Bruker APEX2'
_computing_data_reduction 'SAINT v7.68A (Bruker, 2009)'
_computing_molecular_graphics 'Olex2 (Dolomanov et al., 2009)'
_computing_publication_material 'Olex2 (Dolomanov et al., 2009)'
_computing_structure_refinement 'XL (Sheldrick, 2008)'
_computing_structure_solution 'XM (Sheldrick, 2008)'
_diffrn_ambient_temperature 296(1)
_diffrn_measured_fraction_theta_full 0.998
_diffrn_measured_fraction_theta_max 0.935
_diffrn_measurement_device_type 'Bruker APEX-II CCD'
_diffrn_measurement_method '\f and \w scans'
_diffrn_radiation_monochromator graphite
_diffrn_radiation_type MoK\a
_diffrn_radiation_wavelength 0.71073
_diffrn_reflns_av_R_equivalents 0.0238
_diffrn_reflns_av_unetI/netI 0.0260
_diffrn_reflns_Laue_measured_fraction_full 0.998
_diffrn_reflns_Laue_measured_fraction_max 0.935
_diffrn_reflns_limit_h_max 39
_diffrn_reflns_limit_h_min -39
_diffrn_reflns_limit_k_max 13
_diffrn_reflns_limit_k_min -13
_diffrn_reflns_limit_l_max 20
_diffrn_reflns_limit_l_min -20
_diffrn_reflns_number 18183
_diffrn_reflns_point_group_measured_fraction_full 0.998
_diffrn_reflns_point_group_measured_fraction_max 0.935
_diffrn_reflns_theta_full 25.242
_diffrn_reflns_theta_max 32.030
_diffrn_reflns_theta_min 1.547
_diffrn_standards_number 0
_exptl_absorpt_coefficient_mu 0.197
_exptl_absorpt_correction_T_max 0.7463
_exptl_absorpt_correction_T_min 0.6664
_exptl_absorpt_correction_type multi-scan
_exptl_absorpt_process_details 'SADABS-2008/1 (Bruker,2008)'
_exptl_crystal_colour colourless
_exptl_crystal_colour_primary colourless
_exptl_crystal_density_diffrn 1.287
_exptl_crystal_description block
_exptl_crystal_F_000 1424
_exptl_crystal_size_max 0.3
_exptl_crystal_size_mid 0.2
_exptl_crystal_size_min 0.2
_refine_diff_density_max 0.321
_refine_diff_density_min -0.219
_refine_diff_density_rms 0.046
_refine_ls_extinction_method none
_refine_ls_goodness_of_fit_ref 1.026
_refine_ls_hydrogen_treatment constr
_refine_ls_matrix_type full
_refine_ls_number_parameters 220
_refine_ls_number_reflns 5678
_refine_ls_number_restraints 0
_refine_ls_restrained_S_all 1.026
_refine_ls_R_factor_all 0.0609
_refine_ls_R_factor_gt 0.0439
_refine_ls_shift/su_max 0.002
_refine_ls_shift/su_mean 0.000
_refine_ls_structure_factor_coef Fsqd
_refine_ls_weighting_details 'w=1/[\s^2^(Fo^2^)+(0.0692P)^2^+1.8249P] where P=(Fo^2^+2Fc^2^)/3'
_refine_ls_weighting_scheme calc
_refine_ls_wR_factor_gt 0.1228
_refine_ls_wR_factor_ref 0.1375
_reflns_Friedel_coverage 0.000
_reflns_number_gt 4333
_reflns_number_total 5678
_reflns_threshold_expression 'I > 2\s(I)'
_cod_data_source_file d1gc04479f3.cif
_cod_data_source_block mo_210618a_0m
_cod_depositor_comments 'Adding full bibliography for 7244482--7244484.cif.'
_cod_database_code 7244482
_shelx_shelxl_version_number 2014/7
_shelx_space_group_comment
; 
The symmetry employed for this shelxl refinement is uniquely defined 
by the following loop, which should always be used as a source of 
symmetry information in preference to the above space-group names. 
They are only intended as comments. 
;
_shelx_estimated_absorpt_t_max 0.962
_shelx_estimated_absorpt_t_min 0.943
_olex2_refinement_description
; 
1. Fixed Uiso 
 At 1.2 times of: 
  All C(H) groups, All C(H,H) groups 
 At 1.5 times of: 
  All C(H,H,H) groups, All O(H) groups 
2.a Ternary CH refined with riding coordinates: 
 C10(H10) 
2.b Secondary CH2 refined with riding coordinates: 
 C9(H9A,H9B) 
2.c Aromatic/amide H refined with riding coordinates: 
 C2(H2), C6(H6), C13(H13), C14(H14), C15(H15), C17(H17), C18(H18), C19(H19), 
 C20(H20) 
2.d Idealised Me refined as rotating group: 
 C7(H7A,H7B,H7C), C8(H8A,H8B,H8C) 
2.e Idealised tetrahedral OH refined as rotating group: 
 O1(H1) 
;
_olex2_submission_special_instructions 'No special instructions were received'

loop_
_space_group_symop_operation_xyz
'x, y, z'
'-x, y, -z+1/2'
'x+1/2, y+1/2, z'
'-x+1/2, y+1/2, -z+1/2'
'-x, -y, -z'
'x, -y, z-1/2'
'-x+1/2, -y+1/2, -z'
'x+1/2, -y+1/2, z-1/2'

loop_
_atom_site_label
_atom_site_type_symbol
_atom_site_fract_x
_atom_site_fract_y
_atom_site_fract_z
_atom_site_U_iso_or_equiv
_atom_site_adp_type
_atom_site_occupancy
_atom_site_site_symmetry_order
_atom_site_calc_flag
_atom_site_refinement_flags_posn
_atom_site_refinement_flags_adp
_atom_site_refinement_flags_occupancy
_atom_site_disorder_assembly
_atom_site_disorder_group
C1 C 0.81479(4) 0.22707(14) 0.39385(8) 0.0328(2) Uani 1 1 d . . . . .
C2 C 0.80573(5) 0.35731(15) 0.43509(9) 0.0368(3) Uani 1 1 d . . . . .
H2 H 0.8326 0.4047 0.4750 0.044 Uiso 1 1 calc R . . . .
C3 C 0.75759(5) 0.41944(14) 0.41869(9) 0.0360(3) Uani 1 1 d . . . . .
C4 C 0.71759(5) 0.34655(14) 0.35977(9) 0.0342(2) Uani 1 1 d . . . . .
C5 C 0.72472(5) 0.21372(15) 0.31825(10) 0.0385(3) Uani 1 1 d . . . . .
C6 C 0.77381(5) 0.15699(15) 0.33560(10) 0.0391(3) Uani 1 1 d . . . . .
H6 H 0.7793 0.0695 0.3073 0.047 Uiso 1 1 calc R . . . .
C7 C 0.74888(7) 0.56236(18) 0.46273(14) 0.0576(4) Uani 1 1 d . . . . .
H7A H 0.7793 0.5915 0.5069 0.086 Uiso 1 1 calc GR . . . .
H7B H 0.7218 0.5527 0.4960 0.086 Uiso 1 1 calc GR . . . .
H7C H 0.7400 0.6341 0.4135 0.086 Uiso 1 1 calc GR . . . .
C8 C 0.68082(6) 0.1316(2) 0.25879(16) 0.0675(6) Uani 1 1 d . . . . .
H8A H 0.6552 0.1175 0.2949 0.101 Uiso 1 1 calc GR . . . .
H8B H 0.6924 0.0391 0.2415 0.101 Uiso 1 1 calc GR . . . .
H8C H 0.6669 0.1857 0.2019 0.101 Uiso 1 1 calc GR . . . .
C9 C 0.86716(5) 0.15998(16) 0.41248(9) 0.0363(3) Uani 1 1 d . . . . .
H9A H 0.8656 0.0639 0.4391 0.044 Uiso 1 1 calc R . . . .
H9B H 0.8900 0.2179 0.4596 0.044 Uiso 1 1 calc R . . . .
C10 C 0.88869(4) 0.14859(13) 0.32158(8) 0.0294(2) Uani 1 1 d . . . . .
H10 H 0.8613 0.1151 0.2694 0.035 Uiso 1 1 calc R . . . .
C11 C 0.90744(5) 0.29368(13) 0.29202(9) 0.0324(2) Uani 1 1 d . . . . .
C12 C 0.90747(5) 0.31184(13) 0.19056(9) 0.0332(2) Uani 1 1 d . . . . .
C13 C 0.88506(5) 0.22811(16) 0.11368(9) 0.0406(3) Uani 1 1 d . . . . .
H13 H 0.8662 0.1451 0.1185 0.049 Uiso 1 1 calc R . . . .
C14 C 0.89382(7) 0.2821(2) 0.02656(11) 0.0544(4) Uani 1 1 d . . . . .
H14 H 0.8812 0.2390 -0.0325 0.065 Uiso 1 1 calc R . . . .
C15 C 0.92256(7) 0.4036(2) 0.03871(12) 0.0573(4) Uani 1 1 d . . . . .
H15 H 0.9320 0.4533 -0.0111 0.069 Uiso 1 1 calc R . . . .
C16 C 0.93118(4) 0.03720(12) 0.33493(8) 0.0292(2) Uani 1 1 d . . . . .
C17 C 0.98170(5) 0.07217(15) 0.37089(10) 0.0389(3) Uani 1 1 d . . . . .
H17 H 0.9915 0.1682 0.3830 0.047 Uiso 1 1 calc R . . . .
C18 C 1.01738(5) -0.03771(18) 0.38847(11) 0.0470(3) Uani 1 1 d . . . . .
H18 H 1.0515 -0.0165 0.4124 0.056 Uiso 1 1 calc R . . . .
C19 C 1.00183(6) -0.17820(17) 0.37021(11) 0.0480(3) Uani 1 1 d . . . . .
H19 H 1.0250 -0.2541 0.3831 0.058 Uiso 1 1 calc R . . . .
C20 C 0.95123(6) -0.20460(15) 0.33246(11) 0.0451(3) Uani 1 1 d . . . . .
H20 H 0.9410 -0.3000 0.3191 0.054 Uiso 1 1 calc R . . . .
N1 N 0.91596(4) -0.10013(12) 0.31400(8) 0.0373(2) Uani 1 1 d . . . . .
O1 O 0.67029(4) 0.40982(12) 0.34695(8) 0.0480(3) Uani 1 1 d . . . . .
H1 H 0.6516 0.3761 0.2990 0.072 Uiso 1 1 calc GR . . . .
O2 O 0.92363(5) 0.38846(12) 0.34964(8) 0.0506(3) Uani 1 1 d . . . . .
S1 S 0.93946(2) 0.45528(4) 0.15501(3) 0.05391(13) Uani 1 1 d . . . . .

loop_
_atom_site_aniso_label
_atom_site_aniso_U_11
_atom_site_aniso_U_22
_atom_site_aniso_U_33
_atom_site_aniso_U_23
_atom_site_aniso_U_13
_atom_site_aniso_U_12
C1 0.0305(5) 0.0375(6) 0.0321(5) 0.0046(5) 0.0104(4) 0.0068(4)
C2 0.0340(6) 0.0377(6) 0.0377(6) -0.0013(5) 0.0055(5) 0.0013(5)
C3 0.0371(6) 0.0302(5) 0.0406(6) -0.0021(5) 0.0080(5) 0.0044(4)
C4 0.0312(5) 0.0334(6) 0.0381(6) 0.0011(5) 0.0077(4) 0.0073(4)
C5 0.0320(6) 0.0375(6) 0.0457(7) -0.0071(5) 0.0080(5) 0.0030(5)
C6 0.0359(6) 0.0364(6) 0.0464(7) -0.0062(5) 0.0120(5) 0.0070(5)
C7 0.0515(9) 0.0422(8) 0.0741(11) -0.0195(7) 0.0032(8) 0.0081(6)
C8 0.0405(8) 0.0616(10) 0.0943(14) -0.0350(10) 0.0016(8) 0.0016(7)
C9 0.0319(5) 0.0467(7) 0.0318(5) 0.0065(5) 0.0103(4) 0.0111(5)
C10 0.0284(5) 0.0307(5) 0.0297(5) 0.0016(4) 0.0073(4) 0.0035(4)
C11 0.0347(6) 0.0286(5) 0.0348(5) -0.0004(4) 0.0095(4) 0.0042(4)
C12 0.0366(6) 0.0279(5) 0.0361(6) 0.0049(4) 0.0100(4) 0.0030(4)
C13 0.0437(7) 0.0438(7) 0.0341(6) 0.0025(5) 0.0082(5) -0.0042(5)
C14 0.0639(10) 0.0650(10) 0.0340(7) 0.0072(7) 0.0100(6) 0.0021(8)
C15 0.0723(11) 0.0566(9) 0.0482(8) 0.0221(7) 0.0245(8) 0.0079(8)
C16 0.0293(5) 0.0312(5) 0.0285(5) 0.0016(4) 0.0094(4) 0.0031(4)
C17 0.0322(6) 0.0377(6) 0.0452(7) 0.0009(5) 0.0051(5) 0.0009(5)
C18 0.0330(6) 0.0552(9) 0.0509(8) 0.0030(7) 0.0053(5) 0.0095(6)
C19 0.0471(8) 0.0480(8) 0.0493(8) 0.0030(6) 0.0111(6) 0.0203(6)
C20 0.0523(8) 0.0326(6) 0.0519(8) -0.0013(6) 0.0145(6) 0.0084(5)
N1 0.0370(5) 0.0314(5) 0.0445(6) -0.0010(4) 0.0115(4) 0.0019(4)
O1 0.0354(5) 0.0476(6) 0.0567(6) -0.0097(5) 0.0008(4) 0.0155(4)
O2 0.0680(7) 0.0397(5) 0.0453(5) -0.0121(4) 0.0151(5) -0.0077(5)
S1 0.0723(3) 0.03503(19) 0.0590(2) 0.00704(15) 0.0244(2) -0.01022(16)

loop_
_atom_type_symbol
_atom_type_description
_atom_type_scat_dispersion_real
_atom_type_scat_dispersion_imag
_atom_type_scat_source
C C 0.0033 0.0016 'International Tables Vol C Tables 4.2.6.8 and 6.1.1.4'
H H 0.0000 0.0000 'International Tables Vol C Tables 4.2.6.8 and 6.1.1.4'
N N 0.0061 0.0033 'International Tables Vol C Tables 4.2.6.8 and 6.1.1.4'
O O 0.0106 0.0060 'International Tables Vol C Tables 4.2.6.8 and 6.1.1.4'
S S 0.1246 0.1234 'International Tables Vol C Tables 4.2.6.8 and 6.1.1.4'

loop_
_geom_angle_atom_site_label_1
_geom_angle_atom_site_label_2
_geom_angle_atom_site_label_3
_geom_angle
_geom_angle_site_symmetry_1
_geom_angle_site_symmetry_3
_geom_angle_publ_flag
C2 C1 C6 117.96(11) . . ?
C2 C1 C9 121.68(12) . . ?
C6 C1 C9 120.35(11) . . ?
C1 C2 H2 119.0 . . ?
C1 C2 C3 122.04(12) . . ?
C3 C2 H2 119.0 . . ?
C2 C3 C7 121.08(12) . . ?
C4 C3 C2 118.38(12) . . ?
C4 C3 C7 120.54(12) . . ?
C3 C4 C5 121.57(11) . . ?
O1 C4 C3 116.70(11) . . ?
O1 C4 C5 121.70(11) . . ?
C4 C5 C6 117.90(12) . . ?
C4 C5 C8 121.34(12) . . ?
C6 C5 C8 120.74(13) . . ?
C1 C6 C5 122.12(12) . . ?
C1 C6 H6 118.9 . . ?
C5 C6 H6 118.9 . . ?
C3 C7 H7A 109.5 . . ?
C3 C7 H7B 109.5 . . ?
C3 C7 H7C 109.5 . . ?
H7A C7 H7B 109.5 . . ?
H7A C7 H7C 109.5 . . ?
H7B C7 H7C 109.5 . . ?
C5 C8 H8A 109.5 . . ?
C5 C8 H8B 109.5 . . ?
C5 C8 H8C 109.5 . . ?
H8A C8 H8B 109.5 . . ?
H8A C8 H8C 109.5 . . ?
H8B C8 H8C 109.5 . . ?
C1 C9 H9A 109.0 . . ?
C1 C9 H9B 109.0 . . ?
C1 C9 C10 112.86(10) . . ?
H9A C9 H9B 107.8 . . ?
C10 C9 H9A 109.0 . . ?
C10 C9 H9B 109.0 . . ?
C9 C10 H10 107.8 . . ?
C11 C10 C9 112.60(10) . . ?
C11 C10 H10 107.8 . . ?
C16 C10 C9 110.63(9) . . ?
C16 C10 H10 107.8 . . ?
C16 C10 C11 110.02(9) . . ?
C12 C11 C10 116.68(10) . . ?
O2 C11 C10 122.31(11) . . ?
O2 C11 C12 120.94(12) . . ?
C11 C12 S1 119.49(9) . . ?
C13 C12 C11 129.59(12) . . ?
C13 C12 S1 110.92(10) . . ?
C12 C13 H13 123.8 . . ?
C12 C13 C14 112.48(13) . . ?
C14 C13 H13 123.8 . . ?
C13 C14 H14 123.8 . . ?
C15 C14 C13 112.36(15) . . ?
C15 C14 H14 123.8 . . ?
C14 C15 H15 123.7 . . ?
C14 C15 S1 112.52(12) . . ?
S1 C15 H15 123.7 . . ?
C17 C16 C10 122.86(11) . . ?
N1 C16 C10 115.07(10) . . ?
N1 C16 C17 121.98(11) . . ?
C16 C17 H17 120.5 . . ?
C18 C17 C16 119.08(13) . . ?
C18 C17 H17 120.5 . . ?
C17 C18 H18 120.4 . . ?
C19 C18 C17 119.14(13) . . ?
C19 C18 H18 120.4 . . ?
C18 C19 H19 120.7 . . ?
C18 C19 C20 118.61(13) . . ?
C20 C19 H19 120.7 . . ?
C19 C20 H20 118.3 . . ?
N1 C20 C19 123.45(14) . . ?
N1 C20 H20 118.3 . . ?
C20 N1 C16 117.69(11) . . ?
C4 O1 H1 109.5 . . ?
C15 S1 C12 91.73(7) . . ?

loop_
_geom_bond_atom_site_label_1
_geom_bond_atom_site_label_2
_geom_bond_distance
_geom_bond_site_symmetry_2
_geom_bond_publ_flag
C1 C2 1.3845(18) . ?
C1 C6 1.3911(18) . ?
C1 C9 1.5121(16) . ?
C2 H2 0.9300 . ?
C2 C3 1.3919(17) . ?
C3 C4 1.3905(18) . ?
C3 C7 1.5029(19) . ?
C4 C5 1.3943(18) . ?
C4 O1 1.3786(14) . ?
C5 C6 1.3952(17) . ?
C5 C8 1.505(2) . ?
C6 H6 0.9300 . ?
C7 H7A 0.9600 . ?
C7 H7B 0.9600 . ?
C7 H7C 0.9600 . ?
C8 H8A 0.9600 . ?
C8 H8B 0.9600 . ?
C8 H8C 0.9600 . ?
C9 H9A 0.9700 . ?
C9 H9B 0.9700 . ?
C9 C10 1.5421(16) . ?
C10 H10 0.9800 . ?
C10 C11 1.5238(17) . ?
C10 C16 1.5203(15) . ?
C11 C12 1.4646(17) . ?
C11 O2 1.2170(15) . ?
C12 C13 1.3736(18) . ?
C12 S1 1.7174(13) . ?
C13 H13 0.9300 . ?
C13 C14 1.412(2) . ?
C14 H14 0.9300 . ?
C14 C15 1.352(3) . ?
C15 H15 0.9300 . ?
C15 S1 1.6985(19) . ?
C16 C17 1.3860(17) . ?
C16 N1 1.3458(16) . ?
C17 H17 0.9300 . ?
C17 C18 1.3830(19) . ?
C18 H18 0.9300 . ?
C18 C19 1.370(2) . ?
C19 H19 0.9300 . ?
C19 C20 1.376(2) . ?
C20 H20 0.9300 . ?
C20 N1 1.3398(17) . ?
O1 H1 0.8200 . ?

loop_
_geom_hbond_atom_site_label_D
_geom_hbond_atom_site_label_H
_geom_hbond_atom_site_label_A
_geom_hbond_distance_DH
_geom_hbond_distance_HA
_geom_hbond_distance_DA
_geom_hbond_angle_DHA
_geom_hbond_site_symmetry_A
O1 H1 N1 0.82 2.17 2.8994(16) 148.3 4_655

loop_
_geom_torsion_atom_site_label_1
_geom_torsion_atom_site_label_2
_geom_torsion_atom_site_label_3
_geom_torsion_atom_site_label_4
_geom_torsion
_geom_torsion_site_symmetry_1
_geom_torsion_site_symmetry_2
_geom_torsion_site_symmetry_3
_geom_torsion_site_symmetry_4
_geom_torsion_publ_flag
C1 C2 C3 C4 0.7(2) . . . . ?
C1 C2 C3 C7 -178.80(14) . . . . ?
C1 C9 C10 C11 76.12(13) . . . . ?
C1 C9 C10 C16 -160.31(11) . . . . ?
C2 C1 C6 C5 -0.1(2) . . . . ?
C2 C1 C9 C10 -116.53(13) . . . . ?
C2 C3 C4 C5 0.6(2) . . . . ?
C2 C3 C4 O1 178.59(12) . . . . ?
C3 C4 C5 C6 -1.6(2) . . . . ?
C3 C4 C5 C8 176.73(16) . . . . ?
C4 C5 C6 C1 1.4(2) . . . . ?
C6 C1 C2 C3 -0.94(19) . . . . ?
C6 C1 C9 C10 64.77(16) . . . . ?
C7 C3 C4 C5 -179.88(15) . . . . ?
C7 C3 C4 O1 -1.9(2) . . . . ?
C8 C5 C6 C1 -176.98(16) . . . . ?
C9 C1 C2 C3 -179.67(12) . . . . ?
C9 C1 C6 C5 178.62(12) . . . . ?
C9 C10 C11 C12 -153.97(10) . . . . ?
C9 C10 C11 O2 28.98(16) . . . . ?
C9 C10 C16 C17 -89.98(14) . . . . ?
C9 C10 C16 N1 86.66(13) . . . . ?
C10 C11 C12 C13 12.65(19) . . . . ?
C10 C11 C12 S1 -166.95(8) . . . . ?
C10 C16 C17 C18 174.47(12) . . . . ?
C10 C16 N1 C20 -174.20(11) . . . . ?
C11 C10 C16 C17 35.06(15) . . . . ?
C11 C10 C16 N1 -148.30(10) . . . . ?
C11 C12 C13 C14 179.90(13) . . . . ?
C11 C12 S1 C15 -179.99(11) . . . . ?
C12 C13 C14 C15 0.4(2) . . . . ?
C13 C12 S1 C15 0.34(11) . . . . ?
C13 C14 C15 S1 -0.1(2) . . . . ?
C14 C15 S1 C12 -0.12(15) . . . . ?
C16 C10 C11 C12 82.13(12) . . . . ?
C16 C10 C11 O2 -94.93(14) . . . . ?
C16 C17 C18 C19 -0.2(2) . . . . ?
C17 C16 N1 C20 2.47(19) . . . . ?
C17 C18 C19 C20 1.7(2) . . . . ?
C18 C19 C20 N1 -1.2(2) . . . . ?
C19 C20 N1 C16 -0.9(2) . . . . ?
N1 C16 C17 C18 -1.9(2) . . . . ?
O1 C4 C5 C6 -179.49(13) . . . . ?
O1 C4 C5 C8 -1.1(2) . . . . ?
O2 C11 C12 C13 -170.24(14) . . . . ?
O2 C11 C12 S1 10.15(17) . . . . ?
S1 C12 C13 C14 -0.46(16) . . . . ?
